data_4313964
loop_
_publ_author_name
'Yonghong Wan'
'Liping Zhang'
'Linpei Jin'
'Song Gao'
'Shaozhe Lu'

_publ_section_title
;
 High-Dimensional Architectures from the Self-Assembly of Lanthanide Ions
 with Benzenedicarboxylates and 1,10-Phenanthroline
;
_journal_name_full 'Inorganic Chemistry'
_journal_page_first 4985
_journal_page_last 4994
_journal_paper_doi 10.1021/ic034258c
_journal_volume 42
_journal_year 2003
_chemical_formula_sum 'C36 H31 N2 O17.5 Yb2'
_chemical_formula_weight 1117.71
_chemical_name_systematic
; 
 ? 
;
_space_group_IT_number 2
_symmetry_cell_setting triclinic
_symmetry_space_group_name_Hall '-P 1'
_symmetry_space_group_name_H-M 'P -1'
_atom_sites_solution_hydrogens geom
_atom_sites_solution_primary direct
_atom_sites_solution_secondary difmap
_audit_creation_method SHELXL-97
_cell_angle_alpha 87.888(7)
_cell_angle_beta 67.759(6)
_cell_angle_gamma 68.070(6)
_cell_formula_units_Z 2
_cell_length_a 11.517(5)
_cell_length_b 13.339(5)
_cell_length_c 13.595(6)
_cell_measurement_temperature 293(2)
_cell_volume 1779.9(13)
_computing_cell_refinement 'Bruker SMART'
_computing_data_collection 'Bruker SMART'
_computing_data_reduction 'Bruker SHELXTL'
_computing_molecular_graphics 'Bruker SHELXTL'
_computing_publication_material 'Bruker SHELXTL'
_computing_structure_refinement 'SHELXL-97 (Sheldrick, 1997)'
_computing_structure_solution 'SHELXS-97 (Sheldrick, 1990)'
_diffrn_ambient_temperature 293(2)
_diffrn_measured_fraction_theta_full 0.950
_diffrn_measured_fraction_theta_max 0.950
_diffrn_measurement_device_type 'CCD area detector'
_diffrn_measurement_method 'phi and omega scans'
_diffrn_radiation_monochromator graphite
_diffrn_radiation_source 'fine-focus sealed tube'
_diffrn_radiation_type MoK\a
_diffrn_radiation_wavelength 0.71073
_diffrn_reflns_av_R_equivalents 0.0357
_diffrn_reflns_av_sigmaI/netI 0.0647
_diffrn_reflns_limit_h_max 13
_diffrn_reflns_limit_h_min -13
_diffrn_reflns_limit_k_max 8
_diffrn_reflns_limit_k_min -15
_diffrn_reflns_limit_l_max 15
_diffrn_reflns_limit_l_min -16
_diffrn_reflns_number 7047
_diffrn_reflns_theta_full 25.03
_diffrn_reflns_theta_max 25.03
_diffrn_reflns_theta_min 2.07
_exptl_absorpt_coefficient_mu 5.308
_exptl_absorpt_correction_T_max 0.5032
_exptl_absorpt_correction_T_min 0.2989
_exptl_absorpt_correction_type MULTI-ACSN
_exptl_absorpt_process_details SADABS
_exptl_crystal_density_diffrn 2.085
_exptl_crystal_density_method 'not measured'
_exptl_crystal_F_000 1082
_exptl_crystal_size_max 0.30
_exptl_crystal_size_mid 0.20
_exptl_crystal_size_min 0.15
_refine_diff_density_max 1.891
_refine_diff_density_min -2.477
_refine_diff_density_rms 0.188
_refine_ls_extinction_method none
_refine_ls_goodness_of_fit_ref 0.979
_refine_ls_hydrogen_treatment mixed
_refine_ls_matrix_type full
_refine_ls_number_parameters 523
_refine_ls_number_reflns 5960
_refine_ls_number_restraints 0
_refine_ls_restrained_S_all 0.979
_refine_ls_R_factor_all 0.0721
_refine_ls_R_factor_gt 0.0462
_refine_ls_shift/su_max 0.031
_refine_ls_shift/su_mean 0.002
_refine_ls_structure_factor_coef Fsqd
_refine_ls_weighting_details 'calc w=1/[\s^2^(Fo^2^)+(0.0700P)^2^+0.0000P] where P=(Fo^2^+2Fc^2^)/3'
_refine_ls_weighting_scheme calc
_refine_ls_wR_factor_gt 0.1058
_refine_ls_wR_factor_ref 0.1186
_reflns_number_gt 4285
_reflns_number_total 5960
_reflns_threshold_expression >2sigma(I)
_cod_data_source_file ic034258csi20030310_091045_4.cif
_cod_data_source_block complex4
_cod_depositor_comments
;
The following automatic conversions were performed:

'_symmetry_cell_setting' value 'Triclinic' changed to 'triclinic'
according to the built-in table from CIF Core dictionary named
'cif_core.dic' version 2.4.1 from 2010-06-29.

Automatic conversion script
Id: cif_fix_values 1646 2011-03-28 12:23:43Z adriana 
;
_cod_original_cell_volume 1779.9(12)
_cod_database_code 4313964

loop_
_symmetry_equiv_pos_as_xyz
'x, y, z'
'-x, -y, -z'

loop_
_atom_site_label
_atom_site_type_symbol
_atom_site_fract_x
_atom_site_fract_y
_atom_site_fract_z
_atom_site_U_iso_or_equiv
_atom_site_adp_type
_atom_site_occupancy
_atom_site_symmetry_multiplicity
_atom_site_calc_flag
_atom_site_refinement_flags
_atom_site_disorder_assembly
_atom_site_disorder_group
Yb1 Yb 0.83097(4) 0.42584(3) 0.46240(3) 0.02454(13) Uani 1 1 d . . .
Yb2 Yb 0.50800(4) 0.76236(3) 0.63670(3) 0.02998(14) Uani 1 1 d . . .
O1 O 1.0061(7) 0.2484(5) 0.3924(6) 0.0464(19) Uani 1 1 d . . .
O2 O 0.7982(7) 0.2648(5) 0.4552(6) 0.0422(18) Uani 1 1 d . . .
O3 O 0.7358(7) 0.1880(5) 0.2954(5) 0.0380(16) Uani 1 1 d . . .
O4 O 0.6457(7) 0.0917(5) 0.4089(6) 0.0427(18) Uani 1 1 d . . .
O5 O 0.6453(6) 0.4408(5) 0.6099(6) 0.0372(16) Uani 1 1 d . . .
O6 O 0.5088(8) 0.6054(5) 0.6889(6) 0.054(2) Uani 1 1 d . . .
O7 O 0.3528(6) 0.5144(5) 0.5974(6) 0.0349(16) Uani 1 1 d . . .
O8 O 0.1449(6) 0.5692(5) 0.7162(5) 0.0351(16) Uani 1 1 d . . .
O9 O 0.6634(7) 0.7866(5) 0.4818(5) 0.0380(17) Uani 1 1 d . . .
O10 O 0.7546(6) 0.6117(4) 0.4830(5) 0.0279(14) Uani 1 1 d . . .
O11 O 1.0289(6) 0.4571(5) 0.3856(5) 0.0333(15) Uani 1 1 d . . .
O12 O 1.1053(7) 0.5798(5) 0.3998(5) 0.0353(16) Uani 1 1 d . . .
O13 O 0.6966(8) 0.7045(7) 0.6822(6) 0.064(3) Uani 1 1 d . . .
O14 O 0.4709(7) 0.6885(5) 0.5020(5) 0.0357(16) Uani 1 1 d . . .
N1 N 0.4093(8) 0.8097(6) 0.8333(6) 0.0330(19) Uani 1 1 d . . .
N2 N 0.5144(8) 0.9332(6) 0.6954(7) 0.0340(19) Uani 1 1 d . . .
C1 C 0.9207(10) 0.2072(7) 0.4071(8) 0.028(2) Uani 1 1 d . . .
C2 C 0.9663(9) 0.0884(7) 0.3739(8) 0.027(2) Uani 1 1 d . . .
C3 C 1.0931(10) 0.0170(7) 0.3701(9) 0.039(2) Uani 1 1 d . . .
H3A H 1.1523 0.0447 0.3786 0.046 Uiso 1 1 calc R . .
C4 C 1.1309(10) -0.0926(8) 0.3541(8) 0.039(2) Uani 1 1 d . . .
H4A H 1.2157 -0.1396 0.3514 0.047 Uiso 1 1 calc R . .
C5 C 1.0449(11) -0.1330(8) 0.3423(10) 0.047(3) Uani 1 1 d . . .
H5A H 1.0707 -0.2080 0.3321 0.057 Uiso 1 1 calc R . .
C6 C 0.9213(11) -0.0655(8) 0.3452(9) 0.043(3) Uani 1 1 d . . .
H6A H 0.8637 -0.0953 0.3372 0.052 Uiso 1 1 calc R . .
C7 C 0.8787(10) 0.0465(7) 0.3597(7) 0.030(2) Uani 1 1 d . . .
C8 C 0.7475(9) 0.1132(7) 0.3533(8) 0.033(2) Uani 1 1 d . . .
C9 C 0.5436(10) 0.5051(8) 0.6794(8) 0.034(2) Uani 1 1 d . . .
C10 C 0.4518(9) 0.4673(7) 0.7687(8) 0.030(2) Uani 1 1 d . . .
C11 C 0.4957(11) 0.4226(9) 0.8462(9) 0.047(3) Uani 1 1 d . . .
H11A H 0.5837 0.4101 0.8389 0.056 Uiso 1 1 calc R . .
C12 C 0.4100(11) 0.3958(9) 0.9354(9) 0.046(3) Uani 1 1 d . . .
H12A H 0.4409 0.3661 0.9882 0.055 Uiso 1 1 calc R . .
C13 C 0.2814(12) 0.4118(8) 0.9477(8) 0.042(3) Uani 1 1 d . . .
H13A H 0.2243 0.3937 1.0084 0.051 Uiso 1 1 calc R . .
C14 C 0.2367(11) 0.4557(8) 0.8683(9) 0.042(3) Uani 1 1 d . . .
H14A H 0.1488 0.4670 0.8760 0.051 Uiso 1 1 calc R . .
C15 C 0.3201(10) 0.4825(7) 0.7789(7) 0.031(2) Uani 1 1 d . . .
C16 C 0.2687(10) 0.5253(8) 0.6949(9) 0.034(2) Uani 1 1 d . . .
C17 C 0.7513(9) 0.6954(7) 0.4376(7) 0.026(2) Uani 1 1 d . . .
C18 C 0.8506(9) 0.6860(8) 0.3263(8) 0.032(2) Uani 1 1 d . . .
C19 C 0.8113(10) 0.7528(7) 0.2553(8) 0.034(2) Uani 1 1 d . . .
H19A H 0.7237 0.8065 0.2795 0.040 Uiso 1 1 calc R . .
C20 C 0.8955(11) 0.7430(8) 0.1521(8) 0.039(2) Uani 1 1 d . . .
H20A H 0.8661 0.7876 0.1049 0.046 Uiso 1 1 calc R . .
C21 C 1.0274(10) 0.6646(9) 0.1178(8) 0.040(3) Uani 1 1 d . . .
H21A H 1.0861 0.6553 0.0463 0.048 Uiso 1 1 calc R . .
C22 C 1.0717(10) 0.6013(8) 0.1870(8) 0.036(2) Uani 1 1 d . . .
H22A H 1.1616 0.5518 0.1630 0.043 Uiso 1 1 calc R . .
C23 C 0.9860(9) 0.6094(7) 0.2916(7) 0.025(2) Uani 1 1 d . . .
C24 C 1.0408(8) 0.5442(7) 0.3665(7) 0.026(2) Uani 1 1 d . . .
C25 C 0.3550(12) 0.7508(10) 0.9042(10) 0.056(3) Uani 1 1 d . . .
H25A H 0.3619 0.6842 0.8787 0.067 Uiso 1 1 calc R . .
C26 C 0.2896(12) 0.7833(10) 1.0130(9) 0.053(3) Uani 1 1 d . . .
H26A H 0.2513 0.7402 1.0587 0.064 Uiso 1 1 calc R . .
C27 C 0.2815(11) 0.8791(10) 1.0529(10) 0.052(3) Uani 1 1 d . . .
H27A H 0.2400 0.9009 1.1263 0.062 Uiso 1 1 calc R . .
C28 C 0.3348(10) 0.9429(9) 0.9844(9) 0.046(3) Uani 1 1 d . . .
C29 C 0.3280(12) 1.0453(10) 1.0186(10) 0.052(3) Uani 1 1 d . . .
H29A H 0.2845 1.0711 1.0912 0.063 Uiso 1 1 calc R . .
C30 C 0.3818(12) 1.1053(9) 0.9503(11) 0.054(3) Uani 1 1 d . . .
H30A H 0.3748 1.1718 0.9759 0.065 Uiso 1 1 calc R . .
C31 C 0.4490(10) 1.0697(8) 0.8400(8) 0.037(2) Uani 1 1 d . . .
C32 C 0.5039(11) 1.1284(9) 0.7653(9) 0.043(3) Uani 1 1 d . . .
H32A H 0.5039 1.1933 0.7879 0.051 Uiso 1 1 calc R . .
C33 C 0.5574(11) 1.0947(8) 0.6606(10) 0.043(3) Uani 1 1 d . . .
H33A H 0.5909 1.1368 0.6104 0.052 Uiso 1 1 calc R . .
C34 C 0.5617(10) 0.9951(8) 0.6283(8) 0.039(2) Uani 1 1 d . . .
H34A H 0.6001 0.9713 0.5555 0.046 Uiso 1 1 calc R . .
C35 C 0.4560(9) 0.9702(8) 0.7991(8) 0.034(2) Uani 1 1 d . . .
C36 C 0.3991(9) 0.9045(8) 0.8744(7) 0.034(2) Uani 1 1 d . . .
O15 O 0.9135(16) 0.6999(11) 0.8733(13) 0.201(10) Uani 1 1 d . . .
O16 O 0.7776(16) 0.7905(15) 0.7842(12) 0.171(7) Uani 1 1 d . . .
O17 O 0.0458(12) 0.8192(14) 0.8905(10) 0.148(6) Uani 1 1 d . . .
O18 O 0.039(3) 0.015(3) 0.939(2) 0.165(14) Uani 0.50 1 d P . .

loop_
_atom_site_aniso_label
_atom_site_aniso_U_11
_atom_site_aniso_U_22
_atom_site_aniso_U_33
_atom_site_aniso_U_23
_atom_site_aniso_U_13
_atom_site_aniso_U_12
Yb1 0.0233(2) 0.0158(2) 0.0345(3) -0.00114(16) -0.01366(19) -0.00487(16)
Yb2 0.0290(3) 0.0232(2) 0.0304(3) 0.00600(17) -0.0084(2) -0.00605(18)
O1 0.039(4) 0.019(3) 0.080(6) -0.009(3) -0.030(4) -0.003(3)
O2 0.035(4) 0.021(3) 0.057(5) -0.008(3) -0.013(4) -0.001(3)
O3 0.034(4) 0.036(4) 0.037(4) 0.014(3) -0.015(3) -0.006(3)
O4 0.032(4) 0.035(4) 0.055(5) 0.010(3) -0.014(4) -0.010(3)
O5 0.024(4) 0.044(4) 0.038(4) -0.004(3) -0.006(3) -0.012(3)
O6 0.069(5) 0.016(4) 0.050(5) 0.010(3) -0.005(4) -0.010(3)
O7 0.027(4) 0.035(4) 0.035(4) 0.000(3) -0.013(3) -0.003(3)
O8 0.027(4) 0.046(4) 0.032(4) 0.003(3) -0.017(3) -0.008(3)
O9 0.036(4) 0.026(4) 0.038(4) 0.007(3) -0.004(3) -0.009(3)
O10 0.034(4) 0.009(3) 0.030(4) -0.003(2) -0.006(3) -0.002(3)
O11 0.031(4) 0.026(3) 0.041(4) -0.007(3) -0.013(3) -0.008(3)
O12 0.045(4) 0.037(4) 0.049(5) 0.018(3) -0.034(4) -0.028(3)
O13 0.054(5) 0.060(5) 0.043(5) -0.002(4) -0.029(4) 0.025(4)
O14 0.039(4) 0.029(4) 0.037(4) 0.003(3) -0.013(3) -0.014(3)
N1 0.042(5) 0.036(5) 0.015(4) 0.000(3) -0.009(4) -0.012(4)
N2 0.028(4) 0.032(4) 0.032(5) 0.005(4) -0.005(4) -0.008(4)
C1 0.035(6) 0.019(4) 0.039(6) 0.005(4) -0.027(5) -0.006(4)
C2 0.023(5) 0.014(4) 0.038(6) 0.000(4) -0.009(4) -0.003(4)
C3 0.032(6) 0.025(5) 0.052(7) 0.003(4) -0.015(5) -0.006(4)
C4 0.036(6) 0.024(5) 0.040(7) 0.007(4) -0.009(5) -0.001(4)
C5 0.046(7) 0.013(5) 0.070(9) -0.002(5) -0.018(6) -0.004(5)
C6 0.047(6) 0.028(5) 0.059(8) 0.000(5) -0.023(6) -0.018(5)
C7 0.035(5) 0.020(5) 0.027(6) 0.003(4) -0.009(4) -0.007(4)
C8 0.029(5) 0.026(5) 0.039(6) -0.009(4) -0.009(5) -0.008(4)
C9 0.039(6) 0.043(6) 0.027(6) 0.009(4) -0.020(5) -0.018(5)
C10 0.027(5) 0.019(4) 0.045(6) 0.000(4) -0.019(5) -0.005(4)
C11 0.038(6) 0.053(7) 0.050(8) 0.010(6) -0.025(6) -0.011(5)
C12 0.044(7) 0.056(7) 0.036(7) 0.019(5) -0.025(6) -0.012(5)
C13 0.056(7) 0.040(6) 0.027(6) 0.009(5) -0.013(5) -0.020(5)
C14 0.039(6) 0.032(6) 0.042(7) -0.007(5) -0.002(5) -0.012(5)
C15 0.038(6) 0.028(5) 0.024(5) -0.001(4) -0.012(5) -0.010(4)
C16 0.029(6) 0.032(5) 0.051(7) 0.006(5) -0.028(6) -0.009(4)
C17 0.024(5) 0.024(5) 0.024(5) -0.003(4) -0.003(4) -0.009(4)
C18 0.030(5) 0.037(5) 0.025(6) 0.006(4) -0.012(5) -0.007(4)
C19 0.034(6) 0.023(5) 0.038(6) -0.003(4) -0.012(5) -0.005(4)
C20 0.051(7) 0.033(5) 0.031(6) 0.005(4) -0.016(5) -0.016(5)
C21 0.037(6) 0.066(7) 0.015(5) 0.002(5) -0.004(5) -0.024(6)
C22 0.029(5) 0.041(6) 0.038(6) 0.008(5) -0.016(5) -0.010(5)
C23 0.026(5) 0.020(4) 0.034(6) 0.006(4) -0.012(4) -0.014(4)
C24 0.021(5) 0.024(5) 0.021(5) -0.009(4) 0.007(4) -0.008(4)
C25 0.057(8) 0.063(8) 0.044(8) 0.014(6) -0.012(6) -0.028(7)
C26 0.056(8) 0.066(8) 0.035(7) 0.023(6) -0.013(6) -0.026(7)
C27 0.034(6) 0.059(8) 0.047(8) 0.004(6) -0.005(6) -0.012(6)
C28 0.032(6) 0.053(7) 0.037(7) -0.003(5) -0.005(5) -0.007(5)
C29 0.047(7) 0.056(8) 0.046(8) -0.011(6) -0.021(6) -0.007(6)
C30 0.058(8) 0.033(6) 0.069(9) -0.010(6) -0.031(7) -0.008(6)
C31 0.026(5) 0.039(6) 0.036(6) 0.002(5) -0.016(5) 0.001(4)
C32 0.045(6) 0.037(6) 0.049(7) 0.005(5) -0.021(6) -0.015(5)
C33 0.042(6) 0.035(6) 0.057(8) 0.014(5) -0.023(6) -0.018(5)
C34 0.037(6) 0.038(6) 0.030(6) 0.004(4) -0.008(5) -0.008(5)
C35 0.021(5) 0.033(5) 0.042(7) 0.007(4) -0.017(5) 0.000(4)
C36 0.026(5) 0.039(6) 0.018(5) -0.004(4) -0.003(4) 0.002(4)
O15 0.173(14) 0.087(10) 0.144(14) 0.014(9) 0.099(11) -0.002(9)
O16 0.159(13) 0.219(18) 0.129(13) -0.081(12) -0.010(11) -0.106(13)
O17 0.085(8) 0.252(19) 0.068(9) 0.055(10) -0.003(7) -0.055(10)
O18 0.17(3) 0.16(3) 0.15(3) 0.02(3) -0.09(3) -0.02(2)

loop_
_atom_type_symbol
_atom_type_description
_atom_type_scat_dispersion_real
_atom_type_scat_dispersion_imag
_atom_type_scat_source
C C 0.0033 0.0016 'International Tables Vol C Tables 4.2.6.8 and 6.1.1.4'
H H 0.0000 0.0000 'International Tables Vol C Tables 4.2.6.8 and 6.1.1.4'
N N 0.0061 0.0033 'International Tables Vol C Tables 4.2.6.8 and 6.1.1.4'
O O 0.0106 0.0060 'International Tables Vol C Tables 4.2.6.8 and 6.1.1.4'
Cl Cl 0.1484 0.1585 'International Tables Vol C Tables 4.2.6.8 and 6.1.1.4'
Yb Yb -0.3850 5.5486 'International Tables Vol C Tables 4.2.6.8 and 6.1.1.4'

loop_
_geom_angle_atom_site_label_1
_geom_angle_atom_site_label_2
_geom_angle_atom_site_label_3
_geom_angle
_geom_angle_site_symmetry_1
_geom_angle_site_symmetry_3
_geom_angle_publ_flag
O12 Yb1 O5 74.7(2) 2_766 . ?
O12 Yb1 O10 89.7(2) 2_766 . ?
O5 Yb1 O10 88.0(2) . . ?
O12 Yb1 O11 77.8(2) 2_766 . ?
O5 Yb1 O11 148.6(2) . . ?
O10 Yb1 O11 76.8(2) . . ?
O12 Yb1 O2 104.6(2) 2_766 . ?
O5 Yb1 O2 73.4(2) . . ?
O10 Yb1 O2 152.1(2) . . ?
O11 Yb1 O2 129.2(2) . . ?
O12 Yb1 O8 156.2(2) 2_766 2_666 ?
O5 Yb1 O8 128.9(2) . 2_666 ?
O10 Yb1 O8 89.0(2) . 2_666 ?
O11 Yb1 O8 78.8(2) . 2_666 ?
O2 Yb1 O8 87.0(2) . 2_666 ?
O12 Yb1 O1 88.1(3) 2_766 . ?
O5 Yb1 O1 118.0(3) . . ?
O10 Yb1 O1 152.3(2) . . ?
O11 Yb1 O1 75.8(2) . . ?
O2 Yb1 O1 53.9(2) . . ?
O8 Yb1 O1 82.0(2) 2_666 . ?
O12 Yb1 O7 147.1(2) 2_766 2_666 ?
O5 Yb1 O7 75.4(2) . 2_666 ?
O10 Yb1 O7 75.6(2) . 2_666 ?
O11 Yb1 O7 125.3(2) . 2_666 ?
O2 Yb1 O7 79.6(2) . 2_666 ?
O8 Yb1 O7 54.6(2) 2_666 2_666 ?
O1 Yb1 O7 118.3(2) . 2_666 ?
O12 Yb1 C1 98.8(2) 2_766 . ?
O5 Yb1 C1 96.7(3) . . ?
O10 Yb1 C1 171.1(2) . . ?
O11 Yb1 C1 102.4(3) . . ?
O2 Yb1 C1 26.9(3) . . ?
O8 Yb1 C1 82.1(3) 2_666 . ?
O1 Yb1 C1 27.2(2) . . ?
O7 Yb1 C1 98.2(2) 2_666 . ?
O12 Yb1 C16 169.1(3) 2_766 2_666 ?
O5 Yb1 C16 103.2(3) . 2_666 ?
O10 Yb1 C16 79.4(2) . 2_666 ?
O11 Yb1 C16 100.8(3) . 2_666 ?
O2 Yb1 C16 84.7(3) . 2_666 ?
O8 Yb1 C16 26.8(3) 2_666 2_666 ?
O1 Yb1 C16 102.1(3) . 2_666 ?
O7 Yb1 C16 28.0(2) 2_666 2_666 ?
C1 Yb1 C16 92.1(3) . 2_666 ?
O6 Yb2 O9 125.5(2) . . ?
O6 Yb2 O13 79.9(3) . . ?
O9 Yb2 O13 81.0(3) . . ?
O6 Yb2 O4 133.5(3) . 2_666 ?
O9 Yb2 O4 82.6(2) . 2_666 ?
O13 Yb2 O4 145.7(3) . 2_666 ?
O6 Yb2 O14 77.8(3) . . ?
O9 Yb2 O14 77.0(2) . . ?
O13 Yb2 O14 130.4(3) . . ?
O4 Yb2 O14 73.9(2) 2_666 . ?
O6 Yb2 O3 83.1(3) . 2_666 ?
O9 Yb2 O3 133.5(2) . 2_666 ?
O13 Yb2 O3 144.6(3) . 2_666 ?
O4 Yb2 O3 54.4(2) 2_666 2_666 ?
O14 Yb2 O3 74.7(2) . 2_666 ?
O6 Yb2 N2 141.5(3) . . ?
O9 Yb2 N2 79.5(2) . . ?
O13 Yb2 N2 75.7(3) . . ?
O4 Yb2 N2 71.8(3) 2_666 . ?
O14 Yb2 N2 140.3(2) . . ?
O3 Yb2 N2 100.2(2) 2_666 . ?
O6 Yb2 N1 79.7(3) . . ?
O9 Yb2 N1 142.0(3) . . ?
O13 Yb2 N1 75.9(3) . . ?
O4 Yb2 N1 100.0(3) 2_666 . ?
O14 Yb2 N1 140.5(2) . . ?
O3 Yb2 N1 70.7(2) 2_666 . ?
N2 Yb2 N1 65.8(3) . . ?
O6 Yb2 C8 108.1(3) . 2_666 ?
O9 Yb2 C8 108.1(3) . 2_666 ?
O13 Yb2 C8 158.5(3) . 2_666 ?
O4 Yb2 C8 27.4(2) 2_666 2_666 ?
O14 Yb2 C8 71.1(2) . 2_666 ?
O3 Yb2 C8 27.1(2) 2_666 2_666 ?
N2 Yb2 C8 86.7(3) . 2_666 ?
N1 Yb2 C8 85.8(3) . 2_666 ?
O6 Yb2 O10 77.0(2) . . ?
O9 Yb2 O10 48.80(19) . . ?
O13 Yb2 O10 63.5(2) . . ?
O4 Yb2 O10 123.1(2) 2_666 . ?
O14 Yb2 O10 68.5(2) . . ?
O3 Yb2 O10 141.0(2) 2_666 . ?
N2 Yb2 O10 116.3(2) . . ?
N1 Yb2 O10 135.9(2) . . ?
C8 Yb2 O10 137.0(2) 2_666 . ?
O6 Yb2 C17 101.7(3) . . ?
O9 Yb2 C17 23.9(2) . . ?
O13 Yb2 C17 72.4(3) . . ?
O4 Yb2 C17 101.9(2) 2_666 . ?
O14 Yb2 C17 69.6(2) . . ?
O3 Yb2 C17 141.9(2) 2_666 . ?
N2 Yb2 C17 98.8(2) . . ?
N1 Yb2 C17 147.4(3) . . ?
C8 Yb2 C17 123.3(3) 2_666 . ?
O10 Yb2 C17 25.0(2) . . ?
C1 O1 Yb1 91.7(5) . . ?
C1 O2 Yb1 95.1(6) . . ?
C8 O3 Yb2 90.7(6) . 2_666 ?
C8 O4 Yb2 94.2(6) . 2_666 ?
C9 O5 Yb1 143.9(7) . . ?
C9 O6 Yb2 156.1(7) . . ?
C16 O7 Yb1 90.8(5) . 2_666 ?
C16 O8 Yb1 95.0(6) . 2_666 ?
C17 O9 Yb2 107.7(5) . . ?
C17 O10 Yb1 146.4(6) . . ?
C17 O10 Yb2 81.5(5) . . ?
Yb1 O10 Yb2 128.0(2) . . ?
C24 O11 Yb1 128.2(6) . . ?
C24 O12 Yb1 141.1(6) . 2_766 ?
C25 N1 C36 115.9(9) . . ?
C25 N1 Yb2 124.5(8) . . ?
C36 N1 Yb2 119.4(6) . . ?
C34 N2 C35 117.4(9) . . ?
C34 N2 Yb2 123.0(7) . . ?
C35 N2 Yb2 119.3(6) . . ?
O2 C1 O1 118.9(8) . . ?
O2 C1 C2 120.7(8) . . ?
O1 C1 C2 120.3(8) . . ?
O2 C1 Yb1 58.1(5) . . ?
O1 C1 Yb1 61.1(5) . . ?
C2 C1 Yb1 177.6(6) . . ?
C3 C2 C7 119.5(8) . . ?
C3 C2 C1 118.8(8) . . ?
C7 C2 C1 121.3(8) . . ?
C4 C3 C2 120.7(10) . . ?
C5 C4 C3 119.8(10) . . ?
C6 C5 C4 120.8(9) . . ?
C5 C6 C7 121.7(9) . . ?
C6 C7 C2 117.6(9) . . ?
C6 C7 C8 117.8(9) . . ?
C2 C7 C8 124.5(8) . . ?
O3 C8 O4 120.5(9) . . ?
O3 C8 C7 122.1(9) . . ?
O4 C8 C7 117.4(9) . . ?
O3 C8 Yb2 62.2(5) . 2_666 ?
O4 C8 Yb2 58.5(5) . 2_666 ?
C7 C8 Yb2 174.2(7) . 2_666 ?
O5 C9 O6 125.6(10) . . ?
O5 C9 C10 121.2(9) . . ?
O6 C9 C10 113.0(9) . . ?
C11 C10 C15 119.4(10) . . ?
C11 C10 C9 117.9(9) . . ?
C15 C10 C9 122.6(9) . . ?
C10 C11 C12 120.2(10) . . ?
C13 C12 C11 121.3(10) . . ?
C12 C13 C14 118.9(10) . . ?
C15 C14 C13 120.8(10) . . ?
C14 C15 C10 119.4(9) . . ?
C14 C15 C16 118.5(9) . . ?
C10 C15 C16 122.1(9) . . ?
O8 C16 O7 118.9(9) . . ?
O8 C16 C15 121.0(10) . . ?
O7 C16 C15 120.0(8) . . ?
O8 C16 Yb1 58.2(5) . 2_666 ?
O7 C16 Yb1 61.2(5) . 2_666 ?
C15 C16 Yb1 171.0(6) . 2_666 ?
O9 C17 O10 121.6(8) . . ?
O9 C17 C18 118.5(8) . . ?
O10 C17 C18 119.9(8) . . ?
O9 C17 Yb2 48.5(4) . . ?
O10 C17 Yb2 73.5(5) . . ?
C18 C17 Yb2 164.3(6) . . ?
C19 C18 C23 118.9(9) . . ?
C19 C18 C17 120.2(8) . . ?
C23 C18 C17 120.9(8) . . ?
C20 C19 C18 122.2(9) . . ?
C19 C20 C21 118.3(10) . . ?
C22 C21 C20 121.0(10) . . ?
C21 C22 C23 121.0(9) . . ?
C22 C23 C18 118.5(8) . . ?
C22 C23 C24 119.3(8) . . ?
C18 C23 C24 122.0(8) . . ?
O11 C24 O12 124.1(9) . . ?
O11 C24 C23 120.2(8) . . ?
O12 C24 C23 115.4(8) . . ?
N1 C25 C26 123.7(12) . . ?
C27 C26 C25 119.4(11) . . ?
C26 C27 C28 119.6(12) . . ?
C27 C28 C36 117.6(11) . . ?
C27 C28 C29 123.4(12) . . ?
C36 C28 C29 119.0(11) . . ?
C30 C29 C28 122.1(11) . . ?
C29 C30 C31 121.1(11) . . ?
C32 C31 C30 124.0(11) . . ?
C32 C31 C35 115.7(10) . . ?
C30 C31 C35 120.2(10) . . ?
C33 C32 C31 121.5(10) . . ?
C32 C33 C34 118.4(10) . . ?
N2 C34 C33 123.4(10) . . ?
N2 C35 C31 123.4(9) . . ?
N2 C35 C36 118.3(9) . . ?
C31 C35 C36 118.3(10) . . ?
N1 C36 C28 123.8(9) . . ?
N1 C36 C35 116.9(9) . . ?
C28 C36 C35 119.3(10) . . ?

loop_
_geom_bond_atom_site_label_1
_geom_bond_atom_site_label_2
_geom_bond_distance
_geom_bond_site_symmetry_2
_geom_bond_publ_flag
Yb1 O12 2.245(6) 2_766 ?
Yb1 O5 2.258(7) . ?
Yb1 O10 2.288(5) . ?
Yb1 O11 2.310(6) . ?
Yb1 O2 2.327(6) . ?
Yb1 O8 2.339(6) 2_666 ?
Yb1 O1 2.393(6) . ?
Yb1 O7 2.403(6) 2_666 ?
Yb1 C1 2.731(9) . ?
Yb1 C16 2.740(9) 2_666 ?
Yb2 O6 2.184(6) . ?
Yb2 O9 2.296(6) . ?
Yb2 O13 2.329(8) . ?
Yb2 O4 2.340(6) 2_666 ?
Yb2 O14 2.356(7) . ?
Yb2 O3 2.423(7) 2_666 ?
Yb2 N2 2.477(8) . ?
Yb2 N1 2.474(7) . ?
Yb2 C8 2.738(9) 2_666 ?
Yb2 O10 2.833(6) . ?
Yb2 C17 2.923(9) . ?
O1 C1 1.247(11) . ?
O2 C1 1.240(11) . ?
O3 C8 1.247(11) . ?
O3 Yb2 2.423(7) 2_666 ?
O4 C8 1.262(11) . ?
O4 Yb2 2.340(6) 2_666 ?
O5 C9 1.213(11) . ?
O6 C9 1.241(11) . ?
O7 C16 1.286(12) . ?
O7 Yb1 2.403(6) 2_666 ?
O8 C16 1.239(11) . ?
O8 Yb1 2.339(6) 2_666 ?
O9 C17 1.241(10) . ?
O10 C17 1.250(10) . ?
O11 C24 1.226(10) . ?
O12 C24 1.232(10) . ?
O12 Yb1 2.245(6) 2_766 ?
N1 C25 1.339(13) . ?
N1 C36 1.349(12) . ?
N2 C34 1.309(12) . ?
N2 C35 1.330(12) . ?
C1 C2 1.498(11) . ?
C2 C3 1.395(12) . ?
C2 C7 1.393(12) . ?
C3 C4 1.361(13) . ?
C4 C5 1.350(14) . ?
C5 C6 1.357(14) . ?
C6 C7 1.383(13) . ?
C7 C8 1.474(13) . ?
C8 Yb2 2.738(9) 2_666 ?
C9 C10 1.492(13) . ?
C10 C11 1.361(14) . ?
C10 C15 1.405(13) . ?
C11 C12 1.377(15) . ?
C12 C13 1.359(16) . ?
C13 C14 1.386(14) . ?
C14 C15 1.367(14) . ?
C15 C16 1.481(13) . ?
C16 Yb1 2.740(9) 2_666 ?
C17 C18 1.487(13) . ?
C18 C19 1.376(13) . ?
C18 C23 1.410(12) . ?
C19 C20 1.348(14) . ?
C20 C21 1.390(14) . ?
C21 C22 1.356(13) . ?
C22 C23 1.370(13) . ?
C23 C24 1.485(12) . ?
C25 C26 1.379(16) . ?
C26 C27 1.364(17) . ?
C27 C28 1.367(15) . ?
C28 C36 1.407(14) . ?
C28 C29 1.424(16) . ?
C29 C30 1.329(17) . ?
C30 C31 1.404(16) . ?
C31 C32 1.367(14) . ?
C31 C35 1.420(14) . ?
C32 C33 1.336(15) . ?
C33 C34 1.392(14) . ?
C35 C36 1.449(14) . ?
O18 O18 1.68(6) 2_557 ?

loop_
_geom_torsion_atom_site_label_1
_geom_torsion_atom_site_label_2
_geom_torsion_atom_site_label_3
_geom_torsion_atom_site_label_4
_geom_torsion
_geom_torsion_site_symmetry_1
_geom_torsion_site_symmetry_2
_geom_torsion_site_symmetry_3
_geom_torsion_site_symmetry_4
_geom_torsion_publ_flag
O12 Yb1 O1 C1 113.4(6) 2_766 . . . ?
O5 Yb1 O1 C1 41.8(6) . . . . ?
O10 Yb1 O1 C1 -160.7(5) . . . . ?
O11 Yb1 O1 C1 -168.6(6) . . . . ?
O2 Yb1 O1 C1 3.8(5) . . . . ?
O8 Yb1 O1 C1 -88.3(6) 2_666 . . . ?
O7 Yb1 O1 C1 -46.0(6) 2_666 . . . ?
C16 Yb1 O1 C1 -70.4(6) 2_666 . . . ?
O12 Yb1 O2 C1 -80.4(6) 2_766 . . . ?
O5 Yb1 O2 C1 -149.2(6) . . . . ?
O10 Yb1 O2 C1 160.7(5) . . . . ?
O11 Yb1 O2 C1 5.7(7) . . . . ?
O8 Yb1 O2 C1 78.6(6) 2_666 . . . ?
O1 Yb1 O2 C1 -3.8(5) . . . . ?
O7 Yb1 O2 C1 133.1(6) 2_666 . . . ?
C16 Yb1 O2 C1 105.3(6) 2_666 . . . ?
O12 Yb1 O5 C9 89.1(11) 2_766 . . . ?
O10 Yb1 O5 C9 -1.2(11) . . . . ?
O11 Yb1 O5 C9 59.0(13) . . . . ?
O2 Yb1 O5 C9 -160.1(11) . . . . ?
O8 Yb1 O5 C9 -88.3(11) 2_666 . . . ?
O1 Yb1 O5 C9 168.5(10) . . . . ?
O7 Yb1 O5 C9 -76.9(11) 2_666 . . . ?
C1 Yb1 O5 C9 -173.6(11) . . . . ?
C16 Yb1 O5 C9 -79.9(11) 2_666 . . . ?
O9 Yb2 O6 C9 -13(2) . . . . ?
O13 Yb2 O6 C9 -83.9(19) . . . . ?
O4 Yb2 O6 C9 104.7(19) 2_666 . . . ?
O14 Yb2 O6 C9 51.4(19) . . . . ?
O3 Yb2 O6 C9 127.2(19) 2_666 . . . ?
N2 Yb2 O6 C9 -135.1(18) . . . . ?
N1 Yb2 O6 C9 -161.2(19) . . . . ?
C8 Yb2 O6 C9 116.6(19) 2_666 . . . ?
O10 Yb2 O6 C9 -19.0(18) . . . . ?
C17 Yb2 O6 C9 -14.4(19) . . . . ?
O6 Yb2 O9 C17 -4.2(7) . . . . ?
O13 Yb2 O9 C17 66.5(6) . . . . ?
O4 Yb2 O9 C17 -143.7(6) 2_666 . . . ?
O14 Yb2 O9 C17 -68.7(6) . . . . ?
O3 Yb2 O9 C17 -122.3(6) 2_666 . . . ?
N2 Yb2 O9 C17 143.5(6) . . . . ?
N1 Yb2 O9 C17 119.4(6) . . . . ?
C8 Yb2 O9 C17 -133.5(6) 2_666 . . . ?
O10 Yb2 O9 C17 4.0(5) . . . . ?
O12 Yb1 O10 C17 134.6(11) 2_766 . . . ?
O5 Yb1 O10 C17 -150.7(11) . . . . ?
O11 Yb1 O10 C17 57.0(10) . . . . ?
O2 Yb1 O10 C17 -103.4(11) . . . . ?
O8 Yb1 O10 C17 -21.7(11) 2_666 . . . ?
O1 Yb1 O10 C17 49.1(13) . . . . ?
O7 Yb1 O10 C17 -75.3(11) 2_666 . . . ?
C1 Yb1 O10 C17 -29(2) . . . . ?
C16 Yb1 O10 C17 -46.8(11) 2_666 . . . ?
O12 Yb1 O10 Yb2 -78.6(3) 2_766 . . . ?
O5 Yb1 O10 Yb2 -3.9(3) . . . . ?
O11 Yb1 O10 Yb2 -156.2(4) . . . . ?
O2 Yb1 O10 Yb2 43.5(7) . . . . ?
O8 Yb1 O10 Yb2 125.1(3) 2_666 . . . ?
O1 Yb1 O10 Yb2 -164.1(4) . . . . ?
O7 Yb1 O10 Yb2 71.6(3) 2_666 . . . ?
C1 Yb1 O10 Yb2 118.1(15) . . . . ?
C16 Yb1 O10 Yb2 100.0(4) 2_666 . . . ?
O6 Yb2 O10 C17 169.4(6) . . . . ?
O9 Yb2 O10 C17 -3.8(5) . . . . ?
O13 Yb2 O10 C17 -105.5(6) . . . . ?
O4 Yb2 O10 C17 35.5(6) 2_666 . . . ?
O14 Yb2 O10 C17 87.6(5) . . . . ?
O3 Yb2 O10 C17 108.1(5) 2_666 . . . ?
N2 Yb2 O10 C17 -49.2(6) . . . . ?
N1 Yb2 O10 C17 -130.7(5) . . . . ?
C8 Yb2 O10 C17 66.7(6) 2_666 . . . ?
O6 Yb2 O10 Yb1 7.2(3) . . . . ?
O9 Yb2 O10 Yb1 -166.0(5) . . . . ?
O13 Yb2 O10 Yb1 92.3(4) . . . . ?
O4 Yb2 O10 Yb1 -126.7(3) 2_666 . . . ?
O14 Yb2 O10 Yb1 -74.6(3) . . . . ?
O3 Yb2 O10 Yb1 -54.1(5) 2_666 . . . ?
N2 Yb2 O10 Yb1 148.7(3) . . . . ?
N1 Yb2 O10 Yb1 67.1(5) . . . . ?
C8 Yb2 O10 Yb1 -95.5(4) 2_666 . . . ?
C17 Yb2 O10 Yb1 -162.2(7) . . . . ?
O12 Yb1 O11 C24 -101.2(8) 2_766 . . . ?
O5 Yb1 O11 C24 -71.5(9) . . . . ?
O10 Yb1 O11 C24 -8.6(7) . . . . ?
O2 Yb1 O11 C24 159.7(7) . . . . ?
O8 Yb1 O11 C24 83.1(8) 2_666 . . . ?
O1 Yb1 O11 C24 167.6(8) . . . . ?
O7 Yb1 O11 C24 52.8(8) 2_666 . . . ?
C1 Yb1 O11 C24 162.3(7) . . . . ?
C16 Yb1 O11 C24 67.7(8) 2_666 . . . ?
O6 Yb2 N1 C25 -18.1(9) . . . . ?
O9 Yb2 N1 C25 -154.5(8) . . . . ?
O13 Yb2 N1 C25 -100.2(9) . . . . ?
O4 Yb2 N1 C25 114.7(9) 2_666 . . . ?
O14 Yb2 N1 C25 37.9(10) . . . . ?
O3 Yb2 N1 C25 68.1(9) 2_666 . . . ?
N2 Yb2 N1 C25 179.4(9) . . . . ?
C8 Yb2 N1 C25 91.1(9) 2_666 . . . ?
O10 Yb2 N1 C25 -77.0(9) . . . . ?
C17 Yb2 N1 C25 -113.6(9) . . . . ?
O6 Yb2 N1 C36 166.8(7) . . . . ?
O9 Yb2 N1 C36 30.4(9) . . . . ?
O13 Yb2 N1 C36 84.7(7) . . . . ?
O4 Yb2 N1 C36 -60.4(7) 2_666 . . . ?
O14 Yb2 N1 C36 -137.1(6) . . . . ?
O3 Yb2 N1 C36 -107.0(7) 2_666 . . . ?
N2 Yb2 N1 C36 4.3(7) . . . . ?
C8 Yb2 N1 C36 -83.9(7) 2_666 . . . ?
O10 Yb2 N1 C36 107.9(7) . . . . ?
C17 Yb2 N1 C36 71.3(9) . . . . ?
O6 Yb2 N2 C34 153.9(7) . . . . ?
O9 Yb2 N2 C34 18.2(7) . . . . ?
O13 Yb2 N2 C34 101.5(8) . . . . ?
O4 Yb2 N2 C34 -67.4(8) 2_666 . . . ?
O14 Yb2 N2 C34 -36.2(9) . . . . ?
O3 Yb2 N2 C34 -114.5(8) 2_666 . . . ?
N1 Yb2 N2 C34 -177.8(8) . . . . ?
C8 Yb2 N2 C34 -90.9(8) 2_666 . . . ?
O10 Yb2 N2 C34 51.2(8) . . . . ?
C17 Yb2 N2 C34 32.3(8) . . . . ?
O6 Yb2 N2 C35 -32.7(9) . . . . ?
O9 Yb2 N2 C35 -168.4(7) . . . . ?
O13 Yb2 N2 C35 -85.1(7) . . . . ?
O4 Yb2 N2 C35 106.0(7) 2_666 . . . ?
O14 Yb2 N2 C35 137.2(6) . . . . ?
O3 Yb2 N2 C35 58.9(7) 2_666 . . . ?
N1 Yb2 N2 C35 -4.4(6) . . . . ?
C8 Yb2 N2 C35 82.5(7) 2_666 . . . ?
O10 Yb2 N2 C35 -135.4(6) . . . . ?
C17 Yb2 N2 C35 -154.3(7) . . . . ?
Yb1 O2 C1 O1 6.8(10) . . . . ?
Yb1 O2 C1 C2 -177.6(8) . . . . ?
Yb1 O1 C1 O2 -6.5(9) . . . . ?
Yb1 O1 C1 C2 177.7(8) . . . . ?
O12 Yb1 C1 O2 105.1(6) 2_766 . . . ?
O5 Yb1 C1 O2 29.6(6) . . . . ?
O10 Yb1 C1 O2 -91.8(17) . . . . ?
O11 Yb1 C1 O2 -175.5(6) . . . . ?
O8 Yb1 C1 O2 -98.9(6) 2_666 . . . ?
O1 Yb1 C1 O2 173.2(10) . . . . ?
O7 Yb1 C1 O2 -46.5(6) 2_666 . . . ?
C16 Yb1 C1 O2 -74.0(6) 2_666 . . . ?
O12 Yb1 C1 O1 -68.1(6) 2_766 . . . ?
O5 Yb1 C1 O1 -143.6(6) . . . . ?
O10 Yb1 C1 O1 95.0(16) . . . . ?
O11 Yb1 C1 O1 11.3(6) . . . . ?
O2 Yb1 C1 O1 -173.2(10) . . . . ?
O8 Yb1 C1 O1 87.9(6) 2_666 . . . ?
O7 Yb1 C1 O1 140.2(6) 2_666 . . . ?
C16 Yb1 C1 O1 112.8(6) 2_666 . . . ?
O12 Yb1 C1 C2 165(18) 2_766 . . . ?
O5 Yb1 C1 C2 90(18) . . . . ?
O10 Yb1 C1 C2 -31(19) . . . . ?
O11 Yb1 C1 C2 -115(18) . . . . ?
O2 Yb1 C1 C2 60(17) . . . . ?
O8 Yb1 C1 C2 -39(18) 2_666 . . . ?
O1 Yb1 C1 C2 -126(18) . . . . ?
O7 Yb1 C1 C2 14(18) 2_666 . . . ?
C16 Yb1 C1 C2 -14(18) 2_666 . . . ?
O2 C1 C2 C3 -148.7(10) . . . . ?
O1 C1 C2 C3 26.9(14) . . . . ?
Yb1 C1 C2 C3 152(17) . . . . ?
O2 C1 C2 C7 23.4(14) . . . . ?
O1 C1 C2 C7 -160.9(9) . . . . ?
Yb1 C1 C2 C7 -36(18) . . . . ?
C7 C2 C3 C4 -0.9(15) . . . . ?
C1 C2 C3 C4 171.4(10) . . . . ?
C2 C3 C4 C5 -0.3(17) . . . . ?
C3 C4 C5 C6 0.6(18) . . . . ?
C4 C5 C6 C7 0.3(18) . . . . ?
C5 C6 C7 C2 -1.5(16) . . . . ?
C5 C6 C7 C8 175.3(10) . . . . ?
C3 C2 C7 C6 1.7(14) . . . . ?
C1 C2 C7 C6 -170.4(9) . . . . ?
C3 C2 C7 C8 -174.8(9) . . . . ?
C1 C2 C7 C8 13.1(15) . . . . ?
Yb2 O3 C8 O4 4.5(9) 2_666 . . . ?
Yb2 O3 C8 C7 -175.5(8) 2_666 . . . ?
Yb2 O4 C8 O3 -4.7(10) 2_666 . . . ?
Yb2 O4 C8 C7 175.4(7) 2_666 . . . ?
C6 C7 C8 O3 -129.2(10) . . . . ?
C2 C7 C8 O3 47.3(14) . . . . ?
C6 C7 C8 O4 50.7(13) . . . . ?
C2 C7 C8 O4 -132.8(10) . . . . ?
C6 C7 C8 Yb2 94(6) . . . 2_666 ?
C2 C7 C8 Yb2 -90(6) . . . 2_666 ?
Yb1 O5 C9 O6 -0.8(18) . . . . ?
Yb1 O5 C9 C10 -176.2(7) . . . . ?
Yb2 O6 C9 O5 18(3) . . . . ?
Yb2 O6 C9 C10 -166.0(15) . . . . ?
O5 C9 C10 C11 73.3(12) . . . . ?
O6 C9 C10 C11 -102.6(11) . . . . ?
O5 C9 C10 C15 -110.9(11) . . . . ?
O6 C9 C10 C15 73.2(12) . . . . ?
C15 C10 C11 C12 -2.0(15) . . . . ?
C9 C10 C11 C12 173.9(10) . . . . ?
C10 C11 C12 C13 0.8(18) . . . . ?
C11 C12 C13 C14 0.3(17) . . . . ?
C12 C13 C14 C15 0.0(15) . . . . ?
C13 C14 C15 C10 -1.2(14) . . . . ?
C13 C14 C15 C16 177.8(9) . . . . ?
C11 C10 C15 C14 2.3(14) . . . . ?
C9 C10 C15 C14 -173.5(9) . . . . ?
C11 C10 C15 C16 -176.8(9) . . . . ?
C9 C10 C15 C16 7.5(14) . . . . ?
Yb1 O8 C16 O7 8.6(9) 2_666 . . . ?
Yb1 O8 C16 C15 -169.5(7) 2_666 . . . ?
Yb1 O7 C16 O8 -8.3(9) 2_666 . . . ?
Yb1 O7 C16 C15 169.8(7) 2_666 . . . ?
C14 C15 C16 O8 23.4(13) . . . . ?
C10 C15 C16 O8 -157.6(9) . . . . ?
C14 C15 C16 O7 -154.7(9) . . . . ?
C10 C15 C16 O7 24.4(13) . . . . ?
C14 C15 C16 Yb1 -59(5) . . . 2_666 ?
C10 C15 C16 Yb1 120(4) . . . 2_666 ?
Yb2 O9 C17 O10 -8.0(11) . . . . ?
Yb2 O9 C17 C18 169.3(6) . . . . ?
Yb1 O10 C17 O9 160.4(7) . . . . ?
Yb2 O10 C17 O9 6.2(8) . . . . ?
Yb1 O10 C17 C18 -16.8(16) . . . . ?
Yb2 O10 C17 C18 -171.0(8) . . . . ?
Yb1 O10 C17 Yb2 154.2(10) . . . . ?
O6 Yb2 C17 O9 176.5(6) . . . . ?
O13 Yb2 C17 O9 -108.1(7) . . . . ?
O4 Yb2 C17 O9 36.9(6) 2_666 . . . ?
O14 Yb2 C17 O9 104.4(6) . . . . ?
O3 Yb2 C17 O9 82.9(7) 2_666 . . . ?
N2 Yb2 C17 O9 -36.3(6) . . . . ?
N1 Yb2 C17 O9 -94.5(7) . . . . ?
C8 Yb2 C17 O9 55.6(7) 2_666 . . . ?
O10 Yb2 C17 O9 -172.9(9) . . . . ?
O6 Yb2 C17 O10 -10.5(6) . . . . ?
O9 Yb2 C17 O10 172.9(9) . . . . ?
O13 Yb2 C17 O10 64.8(5) . . . . ?
O4 Yb2 C17 O10 -150.2(5) 2_666 . . . ?
O14 Yb2 C17 O10 -82.7(5) . . . . ?
O3 Yb2 C17 O10 -104.2(6) 2_666 . . . ?
N2 Yb2 C17 O10 136.7(5) . . . . ?
N1 Yb2 C17 O10 78.5(6) . . . . ?
C8 Yb2 C17 O10 -131.5(5) 2_666 . . . ?
O6 Yb2 C17 C18 139(2) . . . . ?
O9 Yb2 C17 C18 -37(2) . . . . ?
O13 Yb2 C17 C18 -145(2) . . . . ?
O4 Yb2 C17 C18 0(2) 2_666 . . . ?
O14 Yb2 C17 C18 67(2) . . . . ?
O3 Yb2 C17 C18 46(2) 2_666 . . . ?
N2 Yb2 C17 C18 -74(2) . . . . ?
N1 Yb2 C17 C18 -132(2) . . . . ?
C8 Yb2 C17 C18 18(2) 2_666 . . . ?
O10 Yb2 C17 C18 150(3) . . . . ?
O9 C17 C18 C19 -34.0(13) . . . . ?
O10 C17 C18 C19 143.3(9) . . . . ?
Yb2 C17 C18 C19 -3(3) . . . . ?
O9 C17 C18 C23 145.8(9) . . . . ?
O10 C17 C18 C23 -36.9(13) . . . . ?
Yb2 C17 C18 C23 176.8(17) . . . . ?
C23 C18 C19 C20 4.1(14) . . . . ?
C17 C18 C19 C20 -176.1(9) . . . . ?
C18 C19 C20 C21 -1.9(15) . . . . ?
C19 C20 C21 C22 -1.8(15) . . . . ?
C20 C21 C22 C23 3.1(15) . . . . ?
C21 C22 C23 C18 -0.8(14) . . . . ?
C21 C22 C23 C24 -175.9(9) . . . . ?
C19 C18 C23 C22 -2.7(13) . . . . ?
C17 C18 C23 C22 177.5(8) . . . . ?
C19 C18 C23 C24 172.3(8) . . . . ?
C17 C18 C23 C24 -7.5(13) . . . . ?
Yb1 O11 C24 O12 124.1(8) . . . . ?
Yb1 O11 C24 C23 -61.4(10) . . . . ?
Yb1 O12 C24 O11 -28.8(15) 2_766 . . . ?
Yb1 O12 C24 C23 156.4(7) 2_766 . . . ?
C22 C23 C24 O11 -97.2(10) . . . . ?
C18 C23 C24 O11 87.8(11) . . . . ?
C22 C23 C24 O12 77.8(11) . . . . ?
C18 C23 C24 O12 -97.2(10) . . . . ?
C36 N1 C25 C26 1.3(17) . . . . ?
Yb2 N1 C25 C26 -174.0(9) . . . . ?
N1 C25 C26 C27 -1.8(19) . . . . ?
C25 C26 C27 C28 1.9(18) . . . . ?
C26 C27 C28 C36 -1.4(16) . . . . ?
C26 C27 C28 C29 178.4(11) . . . . ?
C27 C28 C29 C30 179.4(11) . . . . ?
C36 C28 C29 C30 -0.8(17) . . . . ?
C28 C29 C30 C31 -0.3(18) . . . . ?
C29 C30 C31 C32 178.5(11) . . . . ?
C29 C30 C31 C35 2.4(16) . . . . ?
C30 C31 C32 C33 -174.7(10) . . . . ?
C35 C31 C32 C33 1.6(15) . . . . ?
C31 C32 C33 C34 -2.7(16) . . . . ?
C35 N2 C34 C33 2.0(15) . . . . ?
Yb2 N2 C34 C33 175.6(7) . . . . ?
C32 C33 C34 N2 0.9(16) . . . . ?
C34 N2 C35 C31 -3.3(14) . . . . ?
Yb2 N2 C35 C31 -177.1(7) . . . . ?
C34 N2 C35 C36 178.1(8) . . . . ?
Yb2 N2 C35 C36 4.3(11) . . . . ?
C32 C31 C35 N2 1.5(14) . . . . ?
C30 C31 C35 N2 177.9(9) . . . . ?
C32 C31 C35 C36 -179.8(9) . . . . ?
C30 C31 C35 C36 -3.4(14) . . . . ?
C25 N1 C36 C28 -0.8(15) . . . . ?
Yb2 N1 C36 C28 174.7(7) . . . . ?
C25 N1 C36 C35 -179.4(9) . . . . ?
Yb2 N1 C36 C35 -3.9(11) . . . . ?
C27 C28 C36 N1 0.9(15) . . . . ?
C29 C28 C36 N1 -178.9(9) . . . . ?
C27 C28 C36 C35 179.5(10) . . . . ?
C29 C28 C36 C35 -0.3(15) . . . . ?
N2 C35 C36 N1 -0.2(13) . . . . ?
C31 C35 C36 N1 -178.9(8) . . . . ?
N2 C35 C36 C28 -179.0(9) . . . . ?
C31 C35 C36 C28 2.3(13) . . . . ?
